data_7707187
loop_
_publ_author_name
'Zenno, Hikaru'
'Kobayashi, Fumiya'
'Nakamura, Masaaki'
'Sekine, Yoshihiro'
'Lindoy, Leonard F.'
'Hayami, Shinya'

_publ_section_title
;
 Hydrogen bond-induced abrupt spin crossover behaviour in 1-D cobalt(II)
 complexes - the key role of solvate water molecules.
;
_journal_issue 22
_journal_name_full 'Dalton transactions (Cambridge, England : 2003)'
_journal_page_first 7843
_journal_page_last 7853
_journal_paper_doi 10.1039/d1dt01069g
_journal_volume 50
_journal_year 2021
_chemical_formula_moiety 'C22 H14 Cl2 Co N4, 2(O), H2 O'
_chemical_formula_sum 'C22 H16 Cl2 Co N4 O3'
_chemical_formula_weight 514.22
_space_group_crystal_system monoclinic
_space_group_IT_number 13
_space_group_name_Hall '-P 2yac'
_space_group_name_H-M_alt 'P 1 2/n 1'
_atom_sites_solution_hydrogens mixed
_atom_sites_solution_primary dual
_audit_creation_date 2020-11-13
_audit_creation_method
;
Olex2 1.3
(compiled 2020.07.31 svn.rc2a77460 for OlexSys, GUI svn.r6145)
;
_audit_update_record
;
2021-01-28 deposited with the CCDC.	2021-04-22 downloaded from the CCDC.
;
_cell_angle_alpha 90
_cell_angle_beta 114.06(4)
_cell_angle_gamma 90
_cell_formula_units_Z 2
_cell_length_a 8.377(2)
_cell_length_b 13.222(3)
_cell_length_c 9.678(3)
_cell_measurement_reflns_used 763
_cell_measurement_temperature 123
_cell_measurement_theta_max 21.2480
_cell_measurement_theta_min 2.7060
_cell_volume 978.8(5)
_computing_cell_refinement 'CrysAlisPro 1.171.40.15 (Rigaku OD, 2018)'
_computing_data_collection 'CrysAlisPro 1.171.40.15 (Rigaku OD, 2018)'
_computing_data_reduction 'CrysAlisPro 1.171.40.15 (Rigaku OD, 2018)'
_computing_molecular_graphics 'Olex2 1.3 (Dolomanov et al., 2009)'
_computing_publication_material 'Olex2 1.3 (Dolomanov et al., 2009)'
_computing_structure_refinement 'SHELXL 2014/7 (Sheldrick, 2015)'
_computing_structure_solution 'SHELXT 2014/5 (Sheldrick, 2014)'
_diffrn_ambient_temperature 123
_diffrn_detector 'CCD plate'
_diffrn_measured_fraction_theta_full 0.994
_diffrn_measured_fraction_theta_max 0.990
_diffrn_measurement_details
;
List of Runs (angles in degrees, time in seconds):

  # Type    Start    End  Width  t~exp~   \w     \q     \k     \f   Frames
#--------------------------------------------------------------------------
  1  \w    -71.00 -24.00   0.50   50.00    --   20.00  54.00 150.00   94
  2  \w     -1.00  25.00   0.50   50.00    --   20.00  54.00 150.00   52
  3  \w    -72.00 -37.00   0.50   50.00    --   20.00  54.00  60.00   70
  4  \w    -10.00 109.00   0.50   50.00    --   20.00  54.00  60.00  238
  5  \w    -71.00  74.00   0.50   50.00    --   20.00  54.00   0.00  290
  6  \w    -66.00 -27.00   0.50   50.00    --   20.00  54.00  90.00   78
  7  \w     29.00  53.50   0.50   50.00    --   20.00  54.00  90.00   49
  8  \w    -21.00  94.00   0.50   50.00    --   20.00  54.00 -90.00  230
;
_diffrn_measurement_device 'two-circle diffractometer'
_diffrn_measurement_device_type 'XtaLAB Mini II'
_diffrn_measurement_method '\w scans'
_diffrn_orient_matrix_type 'CrysAlisPro convention (1999,Acta A55,543-557)'
_diffrn_orient_matrix_UB_11 -0.0079429000
_diffrn_orient_matrix_UB_12 0.0529287000
_diffrn_orient_matrix_UB_13 0.0075939000
_diffrn_orient_matrix_UB_21 -0.0651247000
_diffrn_orient_matrix_UB_22 -0.0085713000
_diffrn_orient_matrix_UB_23 0.0278222000
_diffrn_orient_matrix_UB_31 0.0654635000
_diffrn_orient_matrix_UB_32 -0.0022216000
_diffrn_orient_matrix_UB_33 0.0749053000
_diffrn_radiation_monochromator graphite
_diffrn_radiation_probe x-ray
_diffrn_radiation_type 'Mo K\a'
_diffrn_radiation_wavelength 0.71073
_diffrn_reflns_av_R_equivalents 0.0903
_diffrn_reflns_av_unetI/netI 0.1149
_diffrn_reflns_Laue_measured_fraction_full 0.994
_diffrn_reflns_Laue_measured_fraction_max 0.990
_diffrn_reflns_limit_h_max 10
_diffrn_reflns_limit_h_min -10
_diffrn_reflns_limit_k_max 16
_diffrn_reflns_limit_k_min -16
_diffrn_reflns_limit_l_max 11
_diffrn_reflns_limit_l_min -12
_diffrn_reflns_number 7361
_diffrn_reflns_point_group_measured_fraction_full 0.994
_diffrn_reflns_point_group_measured_fraction_max 0.990
_diffrn_reflns_theta_full 25.242
_diffrn_reflns_theta_max 26.367
_diffrn_reflns_theta_min 2.720
_diffrn_source 'fine-focus sealed X-ray tube'
_diffrn_source_type 'Rigaku (Mo) X-ray Source'
_exptl_absorpt_coefficient_mu 1.186
_exptl_absorpt_correction_T_max 1.00000
_exptl_absorpt_correction_T_min 0.54864
_exptl_absorpt_correction_type multi-scan
_exptl_absorpt_process_details
;
CrysAlisPro 1.171.40.15 (Rigaku Oxford Diffraction, 2018)
Empirical absorption correction using spherical harmonics,
 implemented in SCALE3 ABSPACK scaling algorithm.
;
_exptl_crystal_colour 'clear light orange'
_exptl_crystal_colour_lustre clear
_exptl_crystal_colour_modifier light
_exptl_crystal_colour_primary orange
_exptl_crystal_density_diffrn 1.745
_exptl_crystal_description plate
_exptl_crystal_F_000 522
_exptl_crystal_size_max 0.05
_exptl_crystal_size_mid 0.01
_exptl_crystal_size_min 0.01
_refine_diff_density_max 0.714
_refine_diff_density_min -0.694
_refine_diff_density_rms 0.100
_refine_ls_extinction_method none
_refine_ls_goodness_of_fit_ref 0.995
_refine_ls_hydrogen_treatment constr
_refine_ls_matrix_type full
_refine_ls_number_parameters 193
_refine_ls_number_reflns 1994
_refine_ls_number_restraints 0
_refine_ls_restrained_S_all 0.995
_refine_ls_R_factor_all 0.1256
_refine_ls_R_factor_gt 0.0558
_refine_ls_shift/su_max 0.000
_refine_ls_shift/su_mean 0.000
_refine_ls_structure_factor_coef Fsqd
_refine_ls_weighting_details 'w=1/[\s^2^(Fo^2^)+(0.0550P)^2^] where P=(Fo^2^+2Fc^2^)/3'
_refine_ls_weighting_scheme calc
_refine_ls_wR_factor_gt 0.1108
_refine_ls_wR_factor_ref 0.1372
_reflns_Friedel_coverage 0.000
_reflns_number_gt 1109
_reflns_number_total 1994
_reflns_threshold_expression 'I > 2\s(I)'
_cod_data_source_file d1dt01069g2.cif
_cod_data_source_block 201024_pyterpyacocl
_cod_depositor_comments 'Adding full bibliography for 7707184--7707187.cif.'
_cod_database_code 7707187
_shelx_shelxl_version_number 2014/7
_chemical_oxdiff_formula 'C H N O Co Cl'
_chemical_oxdiff_usercomment '123 K'
_shelx_space_group_comment
;
The symmetry employed for this shelxl refinement is uniquely defined
by the following loop, which should always be used as a source of
symmetry information in preference to the above space-group names.
They are only intended as comments.
;
_shelx_estimated_absorpt_t_max 0.988
_shelx_estimated_absorpt_t_min 0.943
_diffrn_oxdiff_ac4_digest_frames
;
013f715786893cf68c20c2a6586980595e011011323
;
_reflns_odcompleteness_completeness 98.86
_reflns_odcompleteness_iscentric 1
_reflns_odcompleteness_theta 26.32
_olex2_refinement_description
;
1. Fixed Uiso
 At 1.2 times of:
  All C(H) groups
 At 1.5 times of:
  All O(H,H) groups
2. Others
 Sof(C13)=Sof(H13)=Sof(C12)=Sof(H12)=1-FVAR(1)
 Sof(C15)=Sof(H15)=Sof(C14)=Sof(H14)=FVAR(1)
 Fixed Sof: O1(0.25) O2(0.25) O3(0.5) H3A(0.5) H3B(0.5) O4(0.5)
3.a Free rotating group:
 O3(H3A,H3B)
3.b Aromatic/amide H refined with riding coordinates:
 C7(H7), C4(H4), C3(H3), C1(H1), C2(H2), C15(H15), C14(H14), C13(H13), C12(H12)
;
_olex2_submission_special_instructions 'No special instructions were received'
_oxdiff_exptl_absorpt_empirical_details
;
Empirical correction (ABSPACK) includes:
- Absorption correction using spherical harmonics
- Frame scaling
;
_oxdiff_exptl_absorpt_empirical_full_max 1.306
_oxdiff_exptl_absorpt_empirical_full_min 0.818

loop_
_space_group_symop_operation_xyz
'x, y, z'
'-x+1/2, y, -z+1/2'
'-x, -y, -z'
'x-1/2, -y, z-1/2'

loop_
_atom_site_label
_atom_site_type_symbol
_atom_site_fract_x
_atom_site_fract_y
_atom_site_fract_z
_atom_site_U_iso_or_equiv
_atom_site_adp_type
_atom_site_occupancy
_atom_site_site_symmetry_order
_atom_site_calc_flag
_atom_site_refinement_flags_posn
_atom_site_refinement_flags_adp
_atom_site_refinement_flags_occupancy
_atom_site_disorder_assembly
_atom_site_disorder_group
Co1 Co 0.2500 0.28353(7) 0.2500 0.0274(3) Uani 1 2 d S T P . .
Cl1 Cl 0.24063(15) 0.28323(10) 0.49128(13) 0.0306(4) Uani 1 1 d . . . . .
N2 N 0.2500 0.4328(4) 0.2500 0.0259(14) Uani 1 2 d S T P . .
N1 N 0.5133(5) 0.3202(3) 0.3417(4) 0.0244(10) Uani 1 1 d . . . . .
N3 N 0.2500 1.1310(4) 0.2500 0.0236(14) Uani 1 2 d S T P . .
C6 C 0.3963(6) 0.4808(4) 0.2996(5) 0.0230(11) Uani 1 1 d . . . . .
C8 C 0.2500 0.6325(5) 0.2500 0.0254(17) Uani 1 2 d S T P . .
C7 C 0.4005(6) 0.5808(4) 0.3001(5) 0.0255(12) Uani 1 1 d . . . . .
H7 H 0.5068 0.6149 0.3348 0.031 Uiso 1 1 calc R U . . .
C5 C 0.5474(6) 0.4168(4) 0.3506(5) 0.0261(12) Uani 1 1 d . . . . .
C4 C 0.7080(6) 0.4523(4) 0.4029(5) 0.0262(12) Uani 1 1 d . . . . .
H4 H 0.7279 0.5217 0.4096 0.031 Uiso 1 1 calc R U . . .
C3 C 0.8408(6) 0.3884(4) 0.4459(6) 0.0287(12) Uani 1 1 d . . . . .
H3 H 0.9552 0.4120 0.4822 0.034 Uiso 1 1 calc R U . . .
C10 C 0.2500 0.8222(6) 0.2500 0.0283(18) Uani 1 2 d S T P B .
C1 C 0.6425(6) 0.2595(4) 0.3831(5) 0.0287(13) Uani 1 1 d . . . . .
H1 H 0.6205 0.1904 0.3759 0.034 Uiso 1 1 calc R U . . .
C2 C 0.8084(6) 0.2911(4) 0.4363(6) 0.0286(12) Uani 1 1 d . . . . .
H2 H 0.8996 0.2447 0.4662 0.034 Uiso 1 1 calc R U . . .
C9 C 0.2500 0.7362(6) 0.2500 0.0277(17) Uani 1 2 d S T P . .
C11 C 0.2500 0.9270(6) 0.2500 0.0330(19) Uani 1 2 d S T P . .
O1 O 1.548(3) -0.038(3) -0.897(4) 0.098(9) Uani 0.25 1 d . . P A -1
C15 C 0.3418(11) 1.0783(7) 0.1944(10) 0.028(3) Uani 0.549(7) 1 d . . P B -1
H15 H 0.4079 1.1133 0.1528 0.034 Uiso 0.549(7) 1 calc R U P B -1
C14 C 0.3469(13) 0.9788(7) 0.1933(11) 0.033(3) Uani 0.549(7) 1 d . . P B -1
H14 H 0.4165 0.9451 0.1539 0.039 Uiso 0.549(7) 1 calc R U P B -1
C13 C 0.1599(16) 1.0800(9) 0.1297(14) 0.034(3) Uani 0.451(7) 1 d . . P B -2
H13 H 0.0948 1.1153 0.0415 0.041 Uiso 0.451(7) 1 calc R U P B -2
C12 C 0.1552(16) 0.9782(9) 0.1253(15) 0.037(4) Uani 0.451(7) 1 d . . P B -2
H12 H 0.0867 0.9444 0.0365 0.045 Uiso 0.451(7) 1 calc R U P B -2
O2 O 0.954(5) 0.045(3) 1.391(6) 0.18(2) Uani 0.25 1 d . . P C 1
O3 O 0.1930(18) 0.1477(6) 0.729(3) 0.082(5) Uani 0.5 1 d G . P D -2
H3A H 0.2278 0.1717 0.6644 0.123 Uiso 0.5 1 d G U P D -2
H3B H 0.1670 0.1993 0.7677 0.123 Uiso 0.5 1 d G U P D -2
O4 O 0.238(6) -0.0449(11) 0.696(3) 0.173(11) Uani 0.5 1 d . . P E -2

loop_
_atom_site_aniso_label
_atom_site_aniso_U_11
_atom_site_aniso_U_22
_atom_site_aniso_U_33
_atom_site_aniso_U_23
_atom_site_aniso_U_13
_atom_site_aniso_U_12
Co1 0.0296(6) 0.0228(6) 0.0308(6) 0.000 0.0132(5) 0.000
Cl1 0.0341(7) 0.0300(8) 0.0314(8) -0.0030(7) 0.0171(7) -0.0033(6)
N2 0.029(3) 0.024(4) 0.025(4) 0.000 0.011(3) 0.000
N1 0.029(2) 0.024(3) 0.023(2) -0.001(2) 0.013(2) 0.0022(19)
N3 0.032(3) 0.018(4) 0.025(4) 0.000 0.015(3) 0.000
C6 0.029(3) 0.022(3) 0.020(3) -0.002(2) 0.012(2) -0.002(2)
C8 0.036(4) 0.021(4) 0.028(4) 0.000 0.022(4) 0.000
C7 0.033(3) 0.024(3) 0.022(3) -0.003(2) 0.014(3) -0.005(2)
C5 0.034(3) 0.024(3) 0.026(3) -0.002(3) 0.018(3) -0.001(2)
C4 0.035(3) 0.020(3) 0.026(3) -0.001(2) 0.014(3) 0.000(2)
C3 0.027(3) 0.030(3) 0.032(3) 0.000(3) 0.015(3) -0.002(2)
C10 0.032(4) 0.026(5) 0.025(4) 0.000 0.010(4) 0.000
C1 0.036(3) 0.023(3) 0.026(3) 0.000(2) 0.012(3) 0.001(2)
C2 0.028(3) 0.032(3) 0.027(3) 0.003(3) 0.013(2) 0.009(3)
C9 0.030(4) 0.031(5) 0.022(4) 0.000 0.011(4) 0.000
C11 0.032(4) 0.039(5) 0.027(5) 0.000 0.012(4) 0.000
O1 0.107(19) 0.12(2) 0.12(2) 0.066(19) 0.096(18) 0.064(18)
C15 0.033(6) 0.016(5) 0.038(7) 0.011(5) 0.016(5) 0.004(4)
C14 0.042(6) 0.026(6) 0.038(7) 0.001(5) 0.026(6) 0.004(5)
C13 0.053(9) 0.025(7) 0.033(8) 0.007(6) 0.026(7) 0.002(6)
C12 0.046(8) 0.030(8) 0.041(8) -0.013(6) 0.023(7) -0.009(6)
O2 0.16(3) 0.12(3) 0.34(7) 0.13(3) 0.19(4) 0.10(2)
O3 0.131(17) 0.061(6) 0.080(13) -0.010(8) 0.069(16) -0.025(7)
O4 0.199(17) 0.139(12) 0.24(4) -0.029(14) 0.14(3) 0.031(17)

loop_
_atom_type_symbol
_atom_type_description
_atom_type_scat_dispersion_real
_atom_type_scat_dispersion_imag
_atom_type_scat_source
C C 0.0033 0.0016 'International Tables Vol C Tables 4.2.6.8 and 6.1.1.4'
H H 0.0000 0.0000 'International Tables Vol C Tables 4.2.6.8 and 6.1.1.4'
Cl Cl 0.1484 0.1585 'International Tables Vol C Tables 4.2.6.8 and 6.1.1.4'
Co Co 0.3494 0.9721 'International Tables Vol C Tables 4.2.6.8 and 6.1.1.4'
N N 0.0061 0.0033 'International Tables Vol C Tables 4.2.6.8 and 6.1.1.4'
O O 0.0106 0.0060 'International Tables Vol C Tables 4.2.6.8 and 6.1.1.4'

loop_
_geom_angle_atom_site_label_1
_geom_angle_atom_site_label_2
_geom_angle_atom_site_label_3
_geom_angle
_geom_angle_site_symmetry_1
_geom_angle_site_symmetry_3
_geom_angle_publ_flag
Cl1 Co1 Cl1 179.81(8) 2 . ?
N2 Co1 Cl1 90.09(4) . 2 ?
N2 Co1 Cl1 90.10(4) . . ?
N2 Co1 N1 76.45(11) . . ?
N2 Co1 N1 76.45(11) . 2 ?
N2 Co1 N3 180.0 . 1_545 ?
N1 Co1 Cl1 88.02(11) . 2 ?
N1 Co1 Cl1 92.03(11) 2 2 ?
N1 Co1 Cl1 92.03(11) . . ?
N1 Co1 Cl1 88.02(11) 2 . ?
N1 Co1 N1 152.9(2) 2 . ?
N3 Co1 Cl1 89.90(4) 1_545 . ?
N3 Co1 Cl1 89.91(4) 1_545 2 ?
N3 Co1 N1 103.55(11) 1_545 . ?
N3 Co1 N1 103.55(11) 1_545 2 ?
C6 N2 Co1 119.6(3) . . ?
C6 N2 Co1 119.6(3) 2 . ?
C6 N2 C6 120.9(6) 2 . ?
C5 N1 Co1 115.1(3) . . ?
C1 N1 Co1 127.3(4) . . ?
C1 N1 C5 117.5(4) . . ?
C15 N3 Co1 122.3(4) . 1_565 ?
C13 N3 Co1 121.5(6) . 1_565 ?
N2 C6 C7 121.0(5) . . ?
N2 C6 C5 114.2(5) . . ?
C7 C6 C5 124.8(4) . . ?
C7 C8 C7 118.6(7) 2 . ?
C7 C8 C9 120.7(3) 2 . ?
C7 C8 C9 120.7(3) . . ?
C6 C7 C8 119.3(5) . . ?
C6 C7 H7 120.4 . . ?
C8 C7 H7 120.4 . . ?
N1 C5 C6 114.6(4) . . ?
N1 C5 C4 122.5(5) . . ?
C4 C5 C6 122.9(5) . . ?
C5 C4 H4 120.3 . . ?
C5 C4 C3 119.3(5) . . ?
C3 C4 H4 120.3 . . ?
C4 C3 H3 120.6 . . ?
C2 C3 C4 118.8(5) . . ?
C2 C3 H3 120.6 . . ?
C9 C10 C11 180.0 . . ?
N1 C1 H1 118.6 . . ?
N1 C1 C2 122.7(5) . . ?
C2 C1 H1 118.6 . . ?
C3 C2 C1 119.1(5) . . ?
C3 C2 H2 120.4 . . ?
C1 C2 H2 120.4 . . ?
C10 C9 C8 180.0 . . ?
C14 C11 C10 120.8(5) . . ?
C12 C11 C10 120.7(6) . . ?
N3 C15 H15 117.9 . . ?
N3 C15 C14 124.3(8) . . ?
C14 C15 H15 117.9 . . ?
C11 C14 H14 120.6 . . ?
C15 C14 C11 118.8(9) . . ?
C15 C14 H14 120.6 . . ?
N3 C13 H13 118.3 . . ?
N3 C13 C12 123.4(11) . . ?
C12 C13 H13 118.3 . . ?
C11 C12 C13 118.8(11) . . ?
C11 C12 H12 120.6 . . ?
C13 C12 H12 120.6 . . ?
H3A O3 H3B 104.5 . . ?

loop_
_geom_bond_atom_site_label_1
_geom_bond_atom_site_label_2
_geom_bond_distance
_geom_bond_site_symmetry_2
_geom_bond_publ_flag
Co1 Cl1 2.3681(13) 2 ?
Co1 Cl1 2.3681(13) . ?
Co1 N2 1.973(5) . ?
Co1 N1 2.072(4) 2 ?
Co1 N1 2.072(4) . ?
Co1 N3 2.017(6) 1_545 ?
N2 C6 1.287(5) 2 ?
N2 C6 1.287(5) . ?
N1 C5 1.303(6) . ?
N1 C1 1.274(6) . ?
N3 Co1 2.017(6) 1_565 ?
N3 C15 1.306(9) . ?
N3 C13 1.290(12) . ?
C6 C7 1.323(6) . ?
C6 C5 1.433(6) . ?
C8 C7 1.339(5) 2 ?
C8 C7 1.339(5) . ?
C8 C9 1.372(10) . ?
C7 H7 0.9300 . ?
C5 C4 1.316(6) . ?
C4 H4 0.9300 . ?
C4 C3 1.322(6) . ?
C3 H3 0.9300 . ?
C3 C2 1.310(6) . ?
C10 C9 1.137(9) . ?
C10 C11 1.385(10) . ?
C1 H1 0.9300 . ?
C1 C2 1.337(7) . ?
C2 H2 0.9300 . ?
C11 C14 1.339(10) . ?
C11 C12 1.329(13) . ?
C15 H15 0.9300 . ?
C15 C14 1.316(11) . ?
C14 H14 0.9300 . ?
C13 H13 0.9300 . ?
C13 C12 1.347(15) . ?
C12 H12 0.9300 . ?
O3 H3A 0.8504 . ?
O3 H3B 0.8501 . ?

loop_
_geom_torsion_atom_site_label_1
_geom_torsion_atom_site_label_2
_geom_torsion_atom_site_label_3
_geom_torsion_atom_site_label_4
_geom_torsion
_geom_torsion_site_symmetry_1
_geom_torsion_site_symmetry_2
_geom_torsion_site_symmetry_3
_geom_torsion_site_symmetry_4
_geom_torsion_publ_flag
Co1 N2 C6 C7 179.5(3) . . . . ?
Co1 N2 C6 C5 0.1(5) . . . . ?
Co1 N1 C5 C6 1.9(5) . . . . ?
Co1 N1 C5 C4 -178.4(4) . . . . ?
Co1 N1 C1 C2 177.6(3) . . . . ?
Co1 N3 C15 C14 179.4(7) 1_565 . . . ?
Co1 N3 C13 C12 -179.4(8) 1_565 . . . ?
N2 C6 C7 C8 0.9(6) . . . . ?
N2 C6 C5 N1 -1.3(6) . . . . ?
N2 C6 C5 C4 178.9(4) . . . . ?
N1 C5 C4 C3 1.2(7) . . . . ?
N1 C1 C2 C3 -0.5(8) . . . . ?
N3 C15 C14 C11 1.3(14) . . . . ?
N3 C13 C12 C11 -1.2(16) . . . . ?
C6 N2 C6 C7 -0.5(3) 2 . . . ?
C6 N2 C6 C5 -179.9(5) 2 . . . ?
C6 C5 C4 C3 -179.0(5) . . . . ?
C7 C6 C5 N1 179.3(4) . . . . ?
C7 C6 C5 C4 -0.5(8) . . . . ?
C7 C8 C7 C6 -0.5(3) 2 . . . ?
C5 N1 C1 C2 1.1(7) . . . . ?
C5 C6 C7 C8 -179.7(4) . . . . ?
C5 C4 C3 C2 -0.6(7) . . . . ?
C4 C3 C2 C1 0.3(8) . . . . ?
C10 C11 C14 C15 179.4(7) . . . . ?
C10 C11 C12 C13 -179.5(8) . . . . ?
C1 N1 C5 C6 178.8(4) . . . . ?
C1 N1 C5 C4 -1.4(7) . . . . ?
C9 C8 C7 C6 179.5(3) . . . . ?
